data_7105287
loop_
_publ_author_name
'Tsukuda, Toshiaki'
'Kawase, Marina'
'Dairiki, Ayumi'
'Matsumoto, Kenji'
'Tsubomura, Taro'

_publ_section_title
;
 Brilliant reversible luminescent mechanochromism of silver(I)
 complexes containing o-bis(diphenylphosphino)benzene and
 phosphinesulfide.
;
_journal_issue 11
_journal_name_full 'Chemical communications (Cambridge, England)'
_journal_page_first 1905
_journal_page_last 1907
_journal_paper_doi 10.1039/b921111j
_journal_volume 46
_journal_year 2010
_chemical_formula_moiety 'C54 H44 Ag N P4 S2 '
_chemical_formula_sum 'C54 H44 Ag N P4 S2'
_chemical_formula_weight 1002.83
_space_group_IT_number 2
_symmetry_cell_setting triclinic
_symmetry_Int_Tables_number 2
_symmetry_space_group_name_Hall '-P 1'
_symmetry_space_group_name_H-M 'P -1'
_cell_angle_alpha 76.752(5)
_cell_angle_beta 82.344(6)
_cell_angle_gamma 73.936(5)
_cell_formula_units_Z 2
_cell_length_a 11.445(2)
_cell_length_b 13.553(2)
_cell_length_c 16.038(3)
_cell_measurement_reflns_used 5735
_cell_measurement_temperature 123.1
_cell_measurement_theta_max 27.5
_cell_measurement_theta_min 3.1
_cell_volume 2320.5(7)
_computing_cell_refinement CrystalClear
_computing_data_collection CrystalClear
_computing_data_reduction CrystalStructure
_computing_publication_material 'CrystalStructure 3.8'
_computing_structure_refinement SHELXL
_computing_structure_solution SIR2004
_diffrn_ambient_temperature 123.1
_diffrn_detector_area_resol_mean 7.31
_diffrn_measured_fraction_theta_full 0.962
_diffrn_measured_fraction_theta_max 0.919
_diffrn_measurement_device_type 'Rigaku Saturn'
_diffrn_measurement_method \w
_diffrn_radiation_type 'Mo K\a'
_diffrn_radiation_wavelength 0.71070
_diffrn_reflns_av_R_equivalents 0.0185
_diffrn_reflns_av_sigmaI/netI 0.0255
_diffrn_reflns_limit_h_max 14
_diffrn_reflns_limit_h_min -14
_diffrn_reflns_limit_k_max 17
_diffrn_reflns_limit_k_min -17
_diffrn_reflns_limit_l_max 20
_diffrn_reflns_limit_l_min -19
_diffrn_reflns_number 21470
_diffrn_reflns_theta_full 25.00
_diffrn_reflns_theta_max 27.48
_exptl_absorpt_coefficient_mu 0.701
_exptl_absorpt_correction_T_max 0.9022
_exptl_absorpt_correction_T_min 0.8443
_exptl_absorpt_correction_type numerical
_exptl_absorpt_process_details
;
Higashi, T. (1999). Program for Absorption Correction.
Rigaku Corporation, Tokyo, Japan.
;
_exptl_crystal_colour colorless
_exptl_crystal_density_diffrn 1.435
_exptl_crystal_density_method 'not measured'
_exptl_crystal_description prism
_exptl_crystal_F_000 1028.00
_exptl_crystal_size_max 0.25
_exptl_crystal_size_mid 0.25
_exptl_crystal_size_min 0.15
_refine_diff_density_max 1.243
_refine_diff_density_min -0.451
_refine_diff_density_rms 0.062
_refine_ls_extinction_method none
_refine_ls_goodness_of_fit_ref 1.046
_refine_ls_hydrogen_treatment refall
_refine_ls_number_parameters 560
_refine_ls_number_reflns 9762
_refine_ls_restrained_S_all 1.046
_refine_ls_R_factor_all 0.0349
_refine_ls_R_factor_gt 0.0293
_refine_ls_shift/su_max 0.0020
_refine_ls_structure_factor_coef Fsqd
_refine_ls_weighting_details 'w = 1/[\s^2^(Fo^2^)+(0.0332P)^2^+1.8134P] where P=(Fo^2^+2Fc^2^)/3'
_refine_ls_weighting_scheme calc
_refine_ls_wR_factor_gt 0.0697
_refine_ls_wR_factor_ref 0.0727
_reflns_number_gt 8668
_reflns_number_total 9762
_reflns_threshold_expression F^2^>2.0\s(F^2^)
_cod_data_source_file b921111j.txt
_cod_data_source_block AgdppbzdppaS2blueemissive
_cod_original_formula_sum 'C54 H44 Ag N P4 S2 '
_cod_database_code 7105287

loop_
_symmetry_equiv_pos_site_id
_symmetry_equiv_pos_as_xyz
1 +X,+Y,+Z
2 -X,-Y,-Z

loop_
_atom_site_label
_atom_site_type_symbol
_atom_site_fract_x
_atom_site_fract_y
_atom_site_fract_z
_atom_site_U_iso_or_equiv
_atom_site_adp_type
_atom_site_occupancy
_atom_site_symmetry_multiplicity
_atom_site_calc_flag
_atom_site_refinement_flags
_atom_site_disorder_assembly
_atom_site_disorder_group
Ag(1) Ag 0.247688(14) 0.810171(12) 0.790329(10) 0.02127(4) Uani 1.00 1 d . . .
S(1) S 0.02779(4) 0.81738(4) 0.76361(3) 0.02018(11) Uani 1.00 1 d . . .
S(2) S 0.39917(4) 0.69774(4) 0.69574(3) 0.01839(10) Uani 1.00 1 d . . .
P(1) P 0.07445(4) 0.70035(4) 0.69932(3) 0.01489(10) Uani 1.00 1 d . . .
P(2) P 0.29055(4) 0.74025(4) 0.59843(3) 0.01510(10) Uani 1.00 1 d . . .
P(3) P 0.24931(5) 0.99719(4) 0.79836(3) 0.01836(11) Uani 1.00 1 d . . .
P(4) P 0.30721(5) 0.78270(4) 0.94224(3) 0.01740(10) Uani 1.00 1 d . . .
N(1) N 0.16340(15) 0.70837(13) 0.61392(10) 0.0190(3) Uani 1.00 1 d . . .
C(1) C 0.13481(18) 0.57852(15) 0.77388(13) 0.0185(3) Uani 1.00 1 d . . .
C(2) C 0.1024(2) 0.56647(18) 0.86138(15) 0.0371(5) Uani 1.00 1 d . . .
C(3) C 0.1524(3) 0.4735(2) 0.91665(17) 0.0524(8) Uani 1.00 1 d . . .
C(4) C 0.2343(2) 0.39208(18) 0.88515(16) 0.0389(6) Uani 1.00 1 d . . .
C(5) C 0.2658(2) 0.40336(17) 0.79884(14) 0.0280(4) Uani 1.00 1 d . . .
C(6) C 0.21679(19) 0.49631(16) 0.74297(13) 0.0225(4) Uani 1.00 1 d . . .
C(7) C -0.06164(17) 0.68203(15) 0.66478(12) 0.0178(3) Uani 1.00 1 d . . .
C(8) C -0.17654(18) 0.72463(17) 0.70045(14) 0.0230(4) Uani 1.00 1 d . . .
C(9) C -0.2804(2) 0.70855(18) 0.67445(15) 0.0282(4) Uani 1.00 1 d . . .
C(10) C -0.2688(2) 0.65035(17) 0.61281(15) 0.0289(4) Uani 1.00 1 d . . .
C(11) C -0.1546(2) 0.60745(18) 0.57665(15) 0.0305(5) Uani 1.00 1 d . . .
C(12) C -0.0509(2) 0.62303(16) 0.60211(14) 0.0246(4) Uani 1.00 1 d . . .
C(13) C 0.36931(18) 0.68427(15) 0.50795(12) 0.0179(3) Uani 1.00 1 d . . .
C(14) C 0.3221(2) 0.6187(2) 0.47432(15) 0.0339(5) Uani 1.00 1 d . . .
C(15) C 0.3818(2) 0.5778(2) 0.40425(16) 0.0403(6) Uani 1.00 1 d . . .
C(16) C 0.4898(2) 0.59986(19) 0.36775(15) 0.0324(5) Uani 1.00 1 d . . .
C(17) C 0.5379(2) 0.6650(2) 0.40055(15) 0.0335(5) Uani 1.00 1 d . . .
C(18) C 0.47799(19) 0.70720(18) 0.46992(14) 0.0257(4) Uani 1.00 1 d . . .
C(19) C 0.26450(18) 0.88022(15) 0.55691(12) 0.0193(3) Uani 1.00 1 d . . .
C(20) C 0.3435(2) 0.93506(18) 0.56940(16) 0.0322(5) Uani 1.00 1 d . . .
C(21) C 0.3211(2) 1.04236(19) 0.53828(16) 0.0398(6) Uani 1.00 1 d . . .
C(22) C 0.2215(2) 1.09422(19) 0.49286(18) 0.0427(6) Uani 1.00 1 d . . .
C(23) C 0.1476(2) 1.0378(2) 0.4725(2) 0.0483(7) Uani 1.00 1 d . . .
C(24) C 0.1683(2) 0.9305(2) 0.50555(17) 0.0380(5) Uani 1.00 1 d . . .
C(25) C 0.14530(19) 1.11242(16) 0.73854(13) 0.0217(4) Uani 1.00 1 d . . .
C(26) C 0.0444(2) 1.09669(18) 0.70911(15) 0.0289(4) Uani 1.00 1 d . . .
C(27) C -0.0414(2) 1.1810(2) 0.66658(16) 0.0367(5) Uani 1.00 1 d . . .
C(28) C -0.0255(2) 1.28131(19) 0.65188(16) 0.0374(5) Uani 1.00 1 d . . .
C(29) C 0.0759(2) 1.29721(19) 0.67876(18) 0.0418(6) Uani 1.00 1 d . . .
C(30) C 0.1614(2) 1.21324(18) 0.72127(17) 0.0354(5) Uani 1.00 1 d . . .
C(31) C 0.39445(18) 1.03341(15) 0.78725(13) 0.0200(4) Uani 1.00 1 d . . .
C(32) C 0.4896(2) 0.98508(19) 0.73491(14) 0.0294(4) Uani 1.00 1 d . . .
C(33) C 0.5998(2) 1.0128(2) 0.72071(16) 0.0391(5) Uani 1.00 1 d . . .
C(34) C 0.6169(2) 1.0881(2) 0.75992(16) 0.0365(5) Uani 1.00 1 d . . .
C(35) C 0.5246(2) 1.13431(18) 0.81419(15) 0.0291(4) Uani 1.00 1 d . . .
C(36) C 0.41411(19) 1.10752(16) 0.82818(14) 0.0231(4) Uani 1.00 1 d . . .
C(37) C 0.19718(17) 1.00077(15) 0.91145(13) 0.0178(3) Uani 1.00 1 d . . .
C(38) C 0.12626(18) 1.09216(16) 0.93711(14) 0.0215(4) Uani 1.00 1 d . . .
C(39) C 0.09009(19) 1.09299(17) 1.02318(14) 0.0237(4) Uani 1.00 1 d . . .
C(40) C 0.12485(19) 1.00352(17) 1.08493(14) 0.0242(4) Uani 1.00 1 d . . .
C(41) C 0.19308(18) 0.91111(16) 1.06073(13) 0.0211(4) Uani 1.00 1 d . . .
C(42) C 0.22851(17) 0.90761(15) 0.97459(12) 0.0171(3) Uani 1.00 1 d . . .
C(43) C 0.46842(18) 0.77862(15) 0.93754(12) 0.0190(3) Uani 1.00 1 d . . .
C(44) C 0.51026(18) 0.85767(15) 0.95658(12) 0.0201(4) Uani 1.00 1 d . . .
C(45) C 0.63319(19) 0.85601(16) 0.94312(13) 0.0226(4) Uani 1.00 1 d . . .
C(46) C 0.71589(19) 0.77408(18) 0.91267(14) 0.0261(4) Uani 1.00 1 d . . .
C(47) C 0.6754(2) 0.69344(18) 0.89577(14) 0.0290(4) Uani 1.00 1 d . . .
C(48) C 0.5526(2) 0.69621(17) 0.90688(13) 0.0245(4) Uani 1.00 1 d . . .
C(49) C 0.2826(2) 0.68628(15) 1.03843(13) 0.0239(4) Uani 1.00 1 d . . .
C(50) C 0.3696(2) 0.63415(17) 1.09689(14) 0.0325(5) Uani 1.00 1 d . . .
C(51) C 0.3393(3) 0.56561(19) 1.17101(16) 0.0435(6) Uani 1.00 1 d . . .
C(52) C 0.2236(3) 0.55147(19) 1.18740(16) 0.0470(7) Uani 1.00 1 d . . .
C(53) C 0.1374(2) 0.60109(19) 1.12900(18) 0.0454(6) Uani 1.00 1 d . . .
C(54) C 0.1677(2) 0.66685(18) 1.05409(17) 0.0343(5) Uani 1.00 1 d . . .
H(1) H 0.0459 0.6220 0.8835 0.044 Uiso 1.00 1 c R . .
H(2) H 0.1302 0.4658 0.9766 0.063 Uiso 1.00 1 c R . .
H(3) H 0.2685 0.3286 0.9232 0.047 Uiso 1.00 1 c R . .
H(4) H 0.3216 0.3473 0.7770 0.034 Uiso 1.00 1 c R . .
H(5) H 0.2397 0.5035 0.6832 0.027 Uiso 1.00 1 c R . .
H(6) H -0.1847 0.7652 0.7430 0.028 Uiso 1.00 1 c R . .
H(7) H -0.3588 0.7378 0.6994 0.034 Uiso 1.00 1 c R . .
H(8) H -0.3394 0.6395 0.5949 0.035 Uiso 1.00 1 c R . .
H(9) H -0.1471 0.5671 0.5341 0.037 Uiso 1.00 1 c R . .
H(10) H 0.0272 0.5936 0.5769 0.030 Uiso 1.00 1 c R . .
H(11) H 0.2483 0.6020 0.4997 0.041 Uiso 1.00 1 c R . .
H(12) H 0.3481 0.5341 0.3811 0.048 Uiso 1.00 1 c R . .
H(13) H 0.5312 0.5706 0.3202 0.039 Uiso 1.00 1 c R . .
H(14) H 0.6123 0.6807 0.3753 0.040 Uiso 1.00 1 c R . .
H(15) H 0.5111 0.7522 0.4919 0.031 Uiso 1.00 1 c R . .
H(16) H 0.4140 0.8990 0.5996 0.039 Uiso 1.00 1 c R . .
H(17) H 0.3750 1.0798 0.5485 0.048 Uiso 1.00 1 c R . .
H(18) H 0.2026 1.1684 0.4752 0.051 Uiso 1.00 1 c R . .
H(19) H 0.0833 1.0727 0.4361 0.058 Uiso 1.00 1 c R . .
H(20) H 0.1170 0.8922 0.4930 0.046 Uiso 1.00 1 c R . .
H(21) H 0.0339 1.0278 0.7181 0.035 Uiso 1.00 1 c R . .
H(22) H -0.1109 1.1698 0.6476 0.044 Uiso 1.00 1 c R . .
H(23) H -0.0844 1.3390 0.6233 0.045 Uiso 1.00 1 c R . .
H(24) H 0.0873 1.3659 0.6682 0.050 Uiso 1.00 1 c R . .
H(25) H 0.2318 1.2248 0.7388 0.042 Uiso 1.00 1 c R . .
H(26) H 0.4791 0.9324 0.7085 0.035 Uiso 1.00 1 c R . .
H(27) H 0.6636 0.9800 0.6840 0.047 Uiso 1.00 1 c R . .
H(28) H 0.6917 1.1080 0.7496 0.044 Uiso 1.00 1 c R . .
H(29) H 0.5369 1.1849 0.8422 0.035 Uiso 1.00 1 c R . .
H(30) H 0.3513 1.1397 0.8658 0.028 Uiso 1.00 1 c R . .
H(31) H 0.1025 1.1546 0.8952 0.026 Uiso 1.00 1 c R . .
H(32) H 0.0411 1.1556 1.0395 0.028 Uiso 1.00 1 c R . .
H(33) H 0.1022 1.0050 1.1439 0.029 Uiso 1.00 1 c R . .
H(34) H 0.2160 0.8494 1.1035 0.025 Uiso 1.00 1 c R . .
H(35) H 0.4542 0.9132 0.9790 0.024 Uiso 1.00 1 c R . .
H(36) H 0.6604 0.9113 0.9549 0.027 Uiso 1.00 1 c R . .
H(37) H 0.8000 0.7729 0.9034 0.031 Uiso 1.00 1 c R . .
H(38) H 0.7324 0.6360 0.8765 0.035 Uiso 1.00 1 c R . .
H(39) H 0.5255 0.6418 0.8936 0.029 Uiso 1.00 1 c R . .
H(40) H 0.4493 0.6449 1.0866 0.039 Uiso 1.00 1 c R . .
H(41) H 0.3994 0.5285 1.2104 0.052 Uiso 1.00 1 c R . .
H(42) H 0.2030 0.5073 1.2392 0.056 Uiso 1.00 1 c R . .
H(43) H 0.0577 0.5904 1.1399 0.055 Uiso 1.00 1 c R . .
H(44) H 0.1090 0.6991 1.0129 0.041 Uiso 1.00 1 c R . .

loop_
_atom_site_aniso_label
_atom_site_aniso_U_11
_atom_site_aniso_U_22
_atom_site_aniso_U_33
_atom_site_aniso_U_12
_atom_site_aniso_U_13
_atom_site_aniso_U_23
Ag(1) 0.02208(9) 0.02540(9) 0.02016(8) -0.00796(6) -0.00314(6) -0.00904(6)
S(1) 0.0175(2) 0.0194(2) 0.0264(2) -0.00536(19) -0.00148(19) -0.00935(19)
S(2) 0.0147(2) 0.0248(2) 0.0163(2) -0.00507(19) -0.00280(18) -0.00435(18)
P(1) 0.0127(2) 0.0175(2) 0.0160(2) -0.00616(19) -0.00014(18) -0.00412(18)
P(2) 0.0129(2) 0.0205(2) 0.0129(2) -0.00651(19) -0.00066(18) -0.00299(18)
P(3) 0.0210(2) 0.0166(2) 0.0186(2) -0.0053(2) -0.0048(2) -0.00337(19)
P(4) 0.0200(2) 0.0161(2) 0.0167(2) -0.00408(19) -0.00345(19) -0.00393(19)
N(1) 0.0163(8) 0.0280(8) 0.0159(7) -0.0107(7) -0.0005(6) -0.0048(6)
C(1) 0.0169(9) 0.0201(9) 0.0193(9) -0.0062(7) -0.0015(7) -0.0036(7)
C(2) 0.0495(15) 0.0265(11) 0.0229(11) 0.0045(10) 0.0082(10) -0.0039(9)
C(3) 0.080(2) 0.0360(14) 0.0220(12) 0.0045(14) 0.0080(13) 0.0027(10)
C(4) 0.0557(16) 0.0207(11) 0.0310(12) -0.0015(10) -0.0047(11) 0.0043(9)
C(5) 0.0318(12) 0.0198(10) 0.0303(11) -0.0017(9) -0.0023(9) -0.0068(8)
C(6) 0.0267(11) 0.0211(9) 0.0199(9) -0.0057(8) -0.0013(8) -0.0055(7)
C(7) 0.0164(9) 0.0177(9) 0.0196(9) -0.0076(7) -0.0027(7) 0.0001(7)
C(8) 0.0186(10) 0.0291(10) 0.0238(10) -0.0112(8) -0.0010(8) -0.0046(8)
C(9) 0.0162(10) 0.0319(11) 0.0362(12) -0.0093(8) -0.0021(9) -0.0027(9)
C(10) 0.0220(11) 0.0305(11) 0.0378(12) -0.0151(9) -0.0110(9) 0.0014(9)
C(11) 0.0337(12) 0.0304(11) 0.0355(12) -0.0153(10) -0.0094(10) -0.0102(9)
C(12) 0.0208(10) 0.0250(10) 0.0317(11) -0.0085(8) -0.0021(8) -0.0097(8)
C(13) 0.0186(9) 0.0214(9) 0.0135(8) -0.0055(7) -0.0010(7) -0.0023(7)
C(14) 0.0381(13) 0.0473(14) 0.0279(11) -0.0282(11) 0.0098(10) -0.0168(10)
C(15) 0.0537(16) 0.0473(15) 0.0343(13) -0.0312(13) 0.0091(11) -0.0217(11)
C(16) 0.0359(13) 0.0370(12) 0.0257(11) -0.0060(10) 0.0057(9) -0.0177(9)
C(17) 0.0219(11) 0.0536(15) 0.0292(12) -0.0138(10) 0.0083(9) -0.0175(10)
C(18) 0.0204(10) 0.0367(12) 0.0250(10) -0.0118(9) 0.0005(8) -0.0120(9)
C(19) 0.0193(9) 0.0209(9) 0.0162(9) -0.0051(7) 0.0012(7) -0.0020(7)
C(20) 0.0393(13) 0.0253(11) 0.0355(12) -0.0120(10) -0.0146(10) -0.0016(9)
C(21) 0.0610(17) 0.0289(12) 0.0362(13) -0.0233(12) -0.0083(12) -0.0030(10)
C(22) 0.0477(16) 0.0232(11) 0.0449(15) -0.0053(11) 0.0053(12) 0.0079(10)
C(23) 0.0337(14) 0.0411(15) 0.0571(17) -0.0046(11) -0.0080(12) 0.0128(13)
C(24) 0.0291(12) 0.0363(13) 0.0448(14) -0.0109(10) -0.0093(11) 0.0061(11)
C(25) 0.0242(10) 0.0208(9) 0.0201(9) -0.0054(8) -0.0055(8) -0.0022(7)
C(26) 0.0300(12) 0.0269(11) 0.0307(11) -0.0110(9) -0.0091(9) 0.0007(9)
C(27) 0.0302(12) 0.0411(13) 0.0381(13) -0.0096(10) -0.0159(10) 0.0018(10)
C(28) 0.0389(14) 0.0308(12) 0.0356(13) -0.0003(10) -0.0163(11) 0.0043(10)
C(29) 0.0511(16) 0.0213(11) 0.0522(16) -0.0086(10) -0.0245(13) 0.0049(10)
C(30) 0.0384(13) 0.0250(11) 0.0448(14) -0.0118(10) -0.0202(11) 0.0033(10)
C(31) 0.0200(10) 0.0205(9) 0.0183(9) -0.0045(7) -0.0056(7) 0.0000(7)
C(32) 0.0281(11) 0.0368(12) 0.0260(11) -0.0067(9) -0.0025(9) -0.0131(9)
C(33) 0.0262(12) 0.0592(16) 0.0312(12) -0.0076(11) 0.0036(10) -0.0151(11)
C(34) 0.0252(12) 0.0525(15) 0.0333(12) -0.0177(11) -0.0043(10) -0.0010(11)
C(35) 0.0297(12) 0.0300(11) 0.0311(11) -0.0128(9) -0.0090(9) -0.0027(9)
C(36) 0.0233(10) 0.0214(10) 0.0247(10) -0.0050(8) -0.0047(8) -0.0039(8)
C(37) 0.0152(9) 0.0197(9) 0.0212(9) -0.0064(7) -0.0038(7) -0.0058(7)
C(38) 0.0178(9) 0.0184(9) 0.0293(10) -0.0022(7) -0.0064(8) -0.0071(8)
C(39) 0.0169(10) 0.0240(10) 0.0334(11) -0.0027(8) -0.0018(8) -0.0154(8)
C(40) 0.0202(10) 0.0315(11) 0.0247(10) -0.0076(8) 0.0029(8) -0.0146(8)
C(41) 0.0193(10) 0.0227(9) 0.0219(10) -0.0057(8) -0.0019(8) -0.0052(8)
C(42) 0.0139(9) 0.0186(9) 0.0205(9) -0.0035(7) -0.0025(7) -0.0073(7)
C(43) 0.0212(10) 0.0201(9) 0.0146(8) -0.0023(7) -0.0050(7) -0.0032(7)
C(44) 0.0203(10) 0.0204(9) 0.0185(9) -0.0006(7) -0.0039(7) -0.0060(7)
C(45) 0.0217(10) 0.0256(10) 0.0216(10) -0.0058(8) -0.0057(8) -0.0048(8)
C(46) 0.0176(10) 0.0371(12) 0.0223(10) -0.0036(9) -0.0022(8) -0.0071(9)
C(47) 0.0256(11) 0.0308(11) 0.0279(11) 0.0030(9) -0.0013(9) -0.0134(9)
C(48) 0.0272(11) 0.0241(10) 0.0232(10) -0.0031(8) -0.0028(8) -0.0106(8)
C(49) 0.0352(12) 0.0163(9) 0.0189(9) -0.0050(8) 0.0004(8) -0.0041(7)
C(50) 0.0518(15) 0.0258(11) 0.0226(11) -0.0119(10) -0.0110(10) -0.0032(8)
C(51) 0.081(2) 0.0268(12) 0.0220(11) -0.0112(13) -0.0149(12) -0.0000(9)
C(52) 0.087(2) 0.0233(12) 0.0268(12) -0.0184(13) 0.0107(13) -0.0014(9)
C(53) 0.0550(17) 0.0272(12) 0.0491(16) -0.0151(12) 0.0184(13) -0.0048(11)
C(54) 0.0339(13) 0.0229(11) 0.0408(13) -0.0067(9) 0.0024(10) 0.0007(9)

loop_
_atom_type_symbol
_atom_type_description
_atom_type_scat_dispersion_real
_atom_type_scat_dispersion_imag
_atom_type_scat_source
C C 0.003 0.002
;
International Tables for Crystallography
(1992, Vol. C, Tables 4.2.6.8 and 6.1.1.4)
;
H H 0.000 0.000
;
International Tables for Crystallography
(1992, Vol. C, Table 6.1.1.4)
;
Ag Ag -0.897 1.101
;
International Tables for Crystallography
(1992, Vol. C, Tables 4.2.6.8 and 6.1.1.4)
;
N N 0.006 0.003
;
International Tables for Crystallography
(1992, Vol. C, Tables 4.2.6.8 and 6.1.1.4)
;
P P 0.102 0.094
;
International Tables for Crystallography
(1992, Vol. C, Tables 4.2.6.8 and 6.1.1.4)
;
S S 0.125 0.123
;
International Tables for Crystallography
(1992, Vol. C, Tables 4.2.6.8 and 6.1.1.4)
;

loop_
_geom_angle_atom_site_label_1
_geom_angle_atom_site_label_2
_geom_angle_atom_site_label_3
_geom_angle
_geom_angle_publ_flag
_geom_angle_site_symmetry_1
_geom_angle_site_symmetry_2
_geom_angle_site_symmetry_3
S(1) Ag(1) S(2) 109.761(18) yes . . .
S(1) Ag(1) P(3) 106.714(17) yes . . .
S(1) Ag(1) P(4) 120.115(17) yes . . .
S(2) Ag(1) P(3) 124.451(17) yes . . .
S(2) Ag(1) P(4) 114.739(15) yes . . .
P(3) Ag(1) P(4) 78.674(17) yes . . .
Ag(1) S(1) P(1) 95.67(2) yes . . .
Ag(1) S(2) P(2) 94.15(2) yes . . .
S(1) P(1) N(1) 119.84(7) yes . . .
S(1) P(1) C(1) 108.46(7) yes . . .
S(1) P(1) C(7) 109.53(6) yes . . .
N(1) P(1) C(1) 109.59(8) yes . . .
N(1) P(1) C(7) 103.92(9) yes . . .
C(1) P(1) C(7) 104.38(9) yes . . .
S(2) P(2) N(1) 118.59(6) yes . . .
S(2) P(2) C(13) 110.06(6) yes . . .
S(2) P(2) C(19) 109.40(7) yes . . .
N(1) P(2) C(13) 104.69(10) yes . . .
N(1) P(2) C(19) 109.83(8) yes . . .
C(13) P(2) C(19) 103.09(8) yes . . .
Ag(1) P(3) C(25) 121.30(8) yes . . .
Ag(1) P(3) C(31) 119.99(6) yes . . .
Ag(1) P(3) C(37) 101.91(6) yes . . .
C(25) P(3) C(31) 104.45(9) yes . . .
C(25) P(3) C(37) 103.73(8) yes . . .
C(31) P(3) C(37) 102.52(10) yes . . .
Ag(1) P(4) C(42) 103.50(6) yes . . .
Ag(1) P(4) C(43) 108.44(6) yes . . .
Ag(1) P(4) C(49) 130.80(8) yes . . .
C(42) P(4) C(43) 104.09(9) yes . . .
C(42) P(4) C(49) 102.49(8) yes . . .
C(43) P(4) C(49) 104.67(9) yes . . .
P(1) N(1) P(2) 128.54(12) yes . . .
P(1) C(1) C(2) 121.61(15) yes . . .
P(1) C(1) C(6) 119.43(14) yes . . .
C(2) C(1) C(6) 118.94(17) yes . . .
C(1) C(2) C(3) 120.1(2) yes . . .
C(2) C(3) C(4) 120.4(2) yes . . .
C(3) C(4) C(5) 119.6(2) yes . . .
C(4) C(5) C(6) 120.41(19) yes . . .
C(1) C(6) C(5) 120.45(18) yes . . .
P(1) C(7) C(8) 121.13(17) yes . . .
P(1) C(7) C(12) 119.78(14) yes . . .
C(8) C(7) C(12) 119.1(2) yes . . .
C(7) C(8) C(9) 120.7(2) yes . . .
C(8) C(9) C(10) 119.78(19) yes . . .
C(9) C(10) C(11) 120.1(2) yes . . .
C(10) C(11) C(12) 120.5(2) yes . . .
C(7) C(12) C(11) 119.89(19) yes . . .
P(2) C(13) C(14) 120.86(16) yes . . .
P(2) C(13) C(18) 120.42(18) yes . . .
C(14) C(13) C(18) 118.7(2) yes . . .
C(13) C(14) C(15) 120.4(2) yes . . .
C(14) C(15) C(16) 120.4(2) yes . . .
C(15) C(16) C(17) 119.8(2) yes . . .
C(16) C(17) C(18) 120.1(2) yes . . .
C(13) C(18) C(17) 120.5(2) yes . . .
P(2) C(19) C(20) 121.49(14) yes . . .
P(2) C(19) C(24) 118.58(19) yes . . .
C(20) C(19) C(24) 119.7(2) yes . . .
C(19) C(20) C(21) 120.7(2) yes . . .
C(20) C(21) C(22) 119.9(2) yes . . .
C(21) C(22) C(23) 119.8(2) yes . . .
C(22) C(23) C(24) 120.1(2) yes . . .
C(19) C(24) C(23) 119.3(2) yes . . .
P(3) C(25) C(26) 117.23(16) yes . . .
P(3) C(25) C(30) 124.16(19) yes . . .
C(26) C(25) C(30) 118.60(19) yes . . .
C(25) C(26) C(27) 120.5(2) yes . . .
C(26) C(27) C(28) 120.1(2) yes . . .
C(27) C(28) C(29) 119.8(2) yes . . .
C(28) C(29) C(30) 120.2(2) yes . . .
C(25) C(30) C(29) 120.8(2) yes . . .
P(3) C(31) C(32) 118.18(19) yes . . .
P(3) C(31) C(36) 123.46(14) yes . . .
C(32) C(31) C(36) 118.4(2) yes . . .
C(31) C(32) C(33) 120.8(2) yes . . .
C(32) C(33) C(34) 120.1(2) yes . . .
C(33) C(34) C(35) 119.7(2) yes . . .
C(34) C(35) C(36) 120.5(2) yes . . .
C(31) C(36) C(35) 120.45(19) yes . . .
P(3) C(37) C(38) 122.12(14) yes . . .
P(3) C(37) C(42) 119.09(14) yes . . .
C(38) C(37) C(42) 118.79(18) yes . . .
C(37) C(38) C(39) 120.84(17) yes . . .
C(38) C(39) C(40) 120.34(19) yes . . .
C(39) C(40) C(41) 119.8(2) yes . . .
C(40) C(41) C(42) 120.99(17) yes . . .
P(4) C(42) C(37) 120.09(14) yes . . .
P(4) C(42) C(41) 120.68(13) yes . . .
C(37) C(42) C(41) 119.14(17) yes . . .
P(4) C(43) C(44) 123.14(13) yes . . .
P(4) C(43) C(48) 117.82(18) yes . . .
C(44) C(43) C(48) 118.84(19) yes . . .
C(43) C(44) C(45) 120.63(18) yes . . .
C(44) C(45) C(46) 120.1(2) yes . . .
C(45) C(46) C(47) 119.7(2) yes . . .
C(46) C(47) C(48) 120.4(2) yes . . .
C(43) C(48) C(47) 120.3(2) yes . . .
P(4) C(49) C(50) 124.15(19) yes . . .
P(4) C(49) C(54) 116.96(16) yes . . .
C(50) C(49) C(54) 118.87(19) yes . . .
C(49) C(50) C(51) 119.6(2) yes . . .
C(50) C(51) C(52) 120.6(2) yes . . .
C(51) C(52) C(53) 120.2(2) yes . . .
C(52) C(53) C(54) 119.5(2) yes . . .
C(49) C(54) C(53) 121.1(2) yes . . .
C(1) C(2) H(1) 119.9 no . . .
C(3) C(2) H(1) 119.9 no . . .
C(2) C(3) H(2) 119.8 no . . .
C(4) C(3) H(2) 119.8 no . . .
C(3) C(4) H(3) 120.2 no . . .
C(5) C(4) H(3) 120.2 no . . .
C(4) C(5) H(4) 119.8 no . . .
C(6) C(5) H(4) 119.8 no . . .
C(1) C(6) H(5) 119.8 no . . .
C(5) C(6) H(5) 119.8 no . . .
C(7) C(8) H(6) 119.7 no . . .
C(9) C(8) H(6) 119.7 no . . .
C(8) C(9) H(7) 120.1 no . . .
C(10) C(9) H(7) 120.1 no . . .
C(9) C(10) H(8) 119.9 no . . .
C(11) C(10) H(8) 119.9 no . . .
C(10) C(11) H(9) 119.8 no . . .
C(12) C(11) H(9) 119.8 no . . .
C(7) C(12) H(10) 120.1 no . . .
C(11) C(12) H(10) 120.1 no . . .
C(13) C(14) H(11) 119.8 no . . .
C(15) C(14) H(11) 119.8 no . . .
C(14) C(15) H(12) 119.8 no . . .
C(16) C(15) H(12) 119.8 no . . .
C(15) C(16) H(13) 120.1 no . . .
C(17) C(16) H(13) 120.1 no . . .
C(16) C(17) H(14) 120.0 no . . .
C(18) C(17) H(14) 119.9 no . . .
C(13) C(18) H(15) 119.7 no . . .
C(17) C(18) H(15) 119.8 no . . .
C(19) C(20) H(16) 119.7 no . . .
C(21) C(20) H(16) 119.7 no . . .
C(20) C(21) H(17) 120.0 no . . .
C(22) C(21) H(17) 120.0 no . . .
C(21) C(22) H(18) 120.1 no . . .
C(23) C(22) H(18) 120.1 no . . .
C(22) C(23) H(19) 120.0 no . . .
C(24) C(23) H(19) 120.0 no . . .
C(19) C(24) H(20) 120.3 no . . .
C(23) C(24) H(20) 120.3 no . . .
C(25) C(26) H(21) 119.8 no . . .
C(27) C(26) H(21) 119.8 no . . .
C(26) C(27) H(22) 120.0 no . . .
C(28) C(27) H(22) 120.0 no . . .
C(27) C(28) H(23) 120.1 no . . .
C(29) C(28) H(23) 120.1 no . . .
C(28) C(29) H(24) 119.9 no . . .
C(30) C(29) H(24) 119.9 no . . .
C(25) C(30) H(25) 119.6 no . . .
C(29) C(30) H(25) 119.6 no . . .
C(31) C(32) H(26) 119.6 no . . .
C(33) C(32) H(26) 119.6 no . . .
C(32) C(33) H(27) 119.9 no . . .
C(34) C(33) H(27) 120.0 no . . .
C(33) C(34) H(28) 120.2 no . . .
C(35) C(34) H(28) 120.2 no . . .
C(34) C(35) H(29) 119.7 no . . .
C(36) C(35) H(29) 119.7 no . . .
C(31) C(36) H(30) 119.8 no . . .
C(35) C(36) H(30) 119.8 no . . .
C(37) C(38) H(31) 119.6 no . . .
C(39) C(38) H(31) 119.6 no . . .
C(38) C(39) H(32) 119.8 no . . .
C(40) C(39) H(32) 119.8 no . . .
C(39) C(40) H(33) 120.1 no . . .
C(41) C(40) H(33) 120.1 no . . .
C(40) C(41) H(34) 119.5 no . . .
C(42) C(41) H(34) 119.5 no . . .
C(43) C(44) H(35) 119.7 no . . .
C(45) C(44) H(35) 119.7 no . . .
C(44) C(45) H(36) 120.0 no . . .
C(46) C(45) H(36) 120.0 no . . .
C(45) C(46) H(37) 120.2 no . . .
C(47) C(46) H(37) 120.2 no . . .
C(46) C(47) H(38) 119.8 no . . .
C(48) C(47) H(38) 119.8 no . . .
C(43) C(48) H(39) 119.8 no . . .
C(47) C(48) H(39) 119.8 no . . .
C(49) C(50) H(40) 120.2 no . . .
C(51) C(50) H(40) 120.2 no . . .
C(50) C(51) H(41) 119.7 no . . .
C(52) C(51) H(41) 119.7 no . . .
C(51) C(52) H(42) 119.9 no . . .
C(53) C(52) H(42) 119.9 no . . .
C(52) C(53) H(43) 120.2 no . . .
C(54) C(53) H(43) 120.2 no . . .
C(49) C(54) H(44) 119.5 no . . .
C(53) C(54) H(44) 119.5 no . . .

loop_
_geom_bond_atom_site_label_1
_geom_bond_atom_site_label_2
_geom_bond_distance
_geom_bond_publ_flag
_geom_bond_site_symmetry_1
_geom_bond_site_symmetry_2
Ag(1) S(1) 2.5805(5) yes . .
Ag(1) S(2) 2.5545(4) yes . .
Ag(1) P(3) 2.5725(6) yes . .
Ag(1) P(4) 2.5346(5) yes . .
S(1) P(1) 1.9995(7) yes . .
S(2) P(2) 2.0053(6) yes . .
P(1) N(1) 1.5955(15) yes . .
P(1) C(1) 1.8214(17) yes . .
P(1) C(7) 1.817(2) yes . .
P(2) N(1) 1.6027(19) yes . .
P(2) C(13) 1.809(2) yes . .
P(2) C(19) 1.8144(19) yes . .
P(3) C(25) 1.8344(18) yes . .
P(3) C(31) 1.834(2) yes . .
P(3) C(37) 1.840(2) yes . .
P(4) C(42) 1.839(2) yes . .
P(4) C(43) 1.822(2) yes . .
P(4) C(49) 1.8252(19) yes . .
C(1) C(2) 1.387(3) yes . .
C(1) C(6) 1.385(2) yes . .
C(2) C(3) 1.387(3) yes . .
C(3) C(4) 1.382(3) yes . .
C(4) C(5) 1.368(3) yes . .
C(5) C(6) 1.389(2) yes . .
C(7) C(8) 1.386(2) yes . .
C(7) C(12) 1.395(3) yes . .
C(8) C(9) 1.397(3) yes . .
C(9) C(10) 1.372(3) yes . .
C(10) C(11) 1.384(3) yes . .
C(11) C(12) 1.388(3) yes . .
C(13) C(14) 1.391(3) yes . .
C(13) C(18) 1.393(3) yes . .
C(14) C(15) 1.382(3) yes . .
C(15) C(16) 1.375(3) yes . .
C(16) C(17) 1.385(4) yes . .
C(17) C(18) 1.381(3) yes . .
C(19) C(20) 1.378(3) yes . .
C(19) C(24) 1.388(3) yes . .
C(20) C(21) 1.387(3) yes . .
C(21) C(22) 1.367(3) yes . .
C(22) C(23) 1.397(4) yes . .
C(23) C(24) 1.393(3) yes . .
C(25) C(26) 1.389(3) yes . .
C(25) C(30) 1.389(3) yes . .
C(26) C(27) 1.391(3) yes . .
C(27) C(28) 1.383(3) yes . .
C(28) C(29) 1.375(4) yes . .
C(29) C(30) 1.387(3) yes . .
C(31) C(32) 1.390(2) yes . .
C(31) C(36) 1.399(3) yes . .
C(32) C(33) 1.390(3) yes . .
C(33) C(34) 1.383(4) yes . .
C(34) C(35) 1.380(3) yes . .
C(35) C(36) 1.386(3) yes . .
C(37) C(38) 1.397(2) yes . .
C(37) C(42) 1.417(2) yes . .
C(38) C(39) 1.389(3) yes . .
C(39) C(40) 1.377(2) yes . .
C(40) C(41) 1.389(2) yes . .
C(41) C(42) 1.395(2) yes . .
C(43) C(44) 1.394(3) yes . .
C(43) C(48) 1.396(2) yes . .
C(44) C(45) 1.389(3) yes . .
C(45) C(46) 1.382(2) yes . .
C(46) C(47) 1.390(3) yes . .
C(47) C(48) 1.384(3) yes . .
C(49) C(50) 1.388(3) yes . .
C(49) C(54) 1.391(3) yes . .
C(50) C(51) 1.400(3) yes . .
C(51) C(52) 1.373(5) yes . .
C(52) C(53) 1.376(4) yes . .
C(53) C(54) 1.388(3) yes . .
C(2) H(1) 0.950 no . .
C(3) H(2) 0.950 no . .
C(4) H(3) 0.950 no . .
C(5) H(4) 0.950 no . .
C(6) H(5) 0.950 no . .
C(8) H(6) 0.950 no . .
C(9) H(7) 0.950 no . .
C(10) H(8) 0.950 no . .
C(11) H(9) 0.950 no . .
C(12) H(10) 0.950 no . .
C(14) H(11) 0.950 no . .
C(15) H(12) 0.950 no . .
C(16) H(13) 0.950 no . .
C(17) H(14) 0.950 no . .
C(18) H(15) 0.950 no . .
C(20) H(16) 0.950 no . .
C(21) H(17) 0.950 no . .
C(22) H(18) 0.950 no . .
C(23) H(19) 0.950 no . .
C(24) H(20) 0.950 no . .
C(26) H(21) 0.950 no . .
C(27) H(22) 0.950 no . .
C(28) H(23) 0.950 no . .
C(29) H(24) 0.950 no . .
C(30) H(25) 0.950 no . .
C(32) H(26) 0.950 no . .
C(33) H(27) 0.950 no . .
C(34) H(28) 0.950 no . .
C(35) H(29) 0.950 no . .
C(36) H(30) 0.950 no . .
C(38) H(31) 0.950 no . .
C(39) H(32) 0.950 no . .
C(40) H(33) 0.950 no . .
C(41) H(34) 0.950 no . .
C(44) H(35) 0.950 no . .
C(45) H(36) 0.950 no . .
C(46) H(37) 0.950 no . .
C(47) H(38) 0.950 no . .
C(48) H(39) 0.950 no . .
C(50) H(40) 0.950 no . .
C(51) H(41) 0.950 no . .
C(52) H(42) 0.950 no . .
C(53) H(43) 0.950 no . .
C(54) H(44) 0.950 no . .

loop_
_geom_contact_atom_site_label_1
_geom_contact_atom_site_label_2
_geom_contact_distance
_geom_contact_publ_flag
_geom_contact_site_symmetry_1
_geom_contact_site_symmetry_2
C(4) C(46) 3.514(3) ? . 2_667
C(5) C(16) 3.600(3) ? . 2_666
C(8) C(22) 3.484(3) ? . 2_576
C(8) C(47) 3.352(2) ? . 1_455
C(9) C(22) 3.468(3) ? . 2_576
C(9) C(47) 3.485(3) ? . 1_455
C(16) C(5) 3.600(3) ? . 2_666
C(22) C(8) 3.484(3) ? . 2_576
C(22) C(9) 3.468(3) ? . 2_576
C(23) C(24) 3.500(3) ? . 2_576
C(24) C(23) 3.500(3) ? . 2_576
C(38) C(40) 3.551(3) ? . 2_577
C(39) C(45) 3.555(3) ? . 2_677
C(39) C(46) 3.593(3) ? . 2_677
C(40) C(38) 3.551(3) ? . 2_577
C(45) C(39) 3.555(3) ? . 2_677
C(46) C(4) 3.514(3) ? . 2_667
C(46) C(39) 3.593(3) ? . 2_677
C(47) C(8) 3.352(2) ? . 1_655
C(47) C(9) 3.485(3) ? . 1_655
S(1) H(19) 3.456 ? . 2_576
S(1) H(32) 3.230 ? . 2_577
S(1) H(33) 3.046 ? . 2_577
S(1) H(37) 3.298 ? . 1_455
S(2) H(7) 2.977 ? . 1_655
S(2) H(8) 3.191 ? . 1_655
S(2) H(13) 3.562 ? . 2_666
S(2) H(41) 3.447 ? . 2_667
P(1) H(19) 3.514 ? . 2_576
N(1) H(19) 3.507 ? . 2_576
C(1) H(43) 3.541 ? . 2_567
C(2) H(2) 3.509 ? . 2_567
C(2) H(43) 3.172 ? . 2_567
C(3) H(2) 3.430 ? . 2_567
C(3) H(38) 3.574 ? . 2_667
C(3) H(43) 3.073 ? . 2_567
C(4) H(30) 3.381 ? . 1_545
C(4) H(40) 3.591 ? . 2_667
C(4) H(43) 3.355 ? . 2_567
C(5) H(13) 2.851 ? . 2_666
C(5) H(14) 3.253 ? . 2_666
C(5) H(24) 3.320 ? . 1_545
C(5) H(25) 2.937 ? . 1_545
C(5) H(30) 3.386 ? . 1_545
C(6) H(13) 2.892 ? . 2_666
C(6) H(14) 3.417 ? . 2_666
C(6) H(24) 3.107 ? . 1_545
C(7) H(18) 2.970 ? . 2_576
C(7) H(19) 3.304 ? . 2_576
C(7) H(42) 3.376 ? . 2_567
C(8) H(18) 2.870 ? . 2_576
C(8) H(19) 3.425 ? . 2_576
C(8) H(27) 3.406 ? . 1_455
C(8) H(37) 3.426 ? . 1_455
C(8) H(38) 2.975 ? . 1_455
C(8) H(42) 3.156 ? . 2_567
C(9) H(18) 2.785 ? . 2_576
C(9) H(26) 3.580 ? . 1_455
C(9) H(27) 3.591 ? . 1_455
C(9) H(38) 3.174 ? . 1_455
C(9) H(42) 2.880 ? . 2_567
C(10) H(12) 2.864 ? . 2_566
C(10) H(15) 3.187 ? . 1_455
C(10) H(18) 2.786 ? . 2_576
C(10) H(42) 2.833 ? . 2_567
C(11) H(12) 3.225 ? . 2_566
C(11) H(18) 2.875 ? . 2_576
C(11) H(23) 3.426 ? . 1_545
C(11) H(42) 3.063 ? . 2_567
C(12) H(18) 2.965 ? . 2_576
C(12) H(24) 3.387 ? . 1_545
C(12) H(42) 3.329 ? . 2_567
C(14) H(22) 3.569 ? . 2_576
C(14) H(23) 3.169 ? . 2_576
C(15) H(8) 3.111 ? . 2_566
C(15) H(23) 3.332 ? . 2_576
C(15) H(41) 3.297 ? . 1_554
C(16) H(4) 3.053 ? . 2_666
C(16) H(5) 3.109 ? . 2_666
C(16) H(41) 3.278 ? . 1_554
C(17) H(4) 3.093 ? . 2_666
C(17) H(5) 3.283 ? . 2_666
C(17) H(8) 3.495 ? . 1_655
C(18) H(8) 2.906 ? . 1_655
C(20) H(17) 3.492 ? . 2_676
C(22) H(27) 3.220 ? . 2_676
C(23) H(19) 3.395 ? . 2_576
C(23) H(20) 2.929 ? . 2_576
C(23) H(27) 3.094 ? . 2_676
C(24) H(19) 2.915 ? . 2_576
C(24) H(20) 3.477 ? . 2_576
C(24) H(22) 3.281 ? . 2_576
C(24) H(27) 3.530 ? . 2_676
C(26) H(33) 3.002 ? . 2_577
C(27) H(20) 3.243 ? . 2_576
C(27) H(28) 3.475 ? . 1_455
C(28) H(11) 3.546 ? . 2_576
C(29) H(9) 3.594 ? . 2_576
C(29) H(43) 3.560 ? . 2_577
C(30) H(4) 3.238 ? . 1_565
C(30) H(14) 3.339 ? . 2_676
C(32) H(7) 3.458 ? . 1_655
C(33) H(6) 3.547 ? . 1_655
C(34) H(33) 3.534 ? . 2_677
C(34) H(34) 3.470 ? . 2_677
C(35) H(4) 3.155 ? . 1_565
C(35) H(34) 3.486 ? . 2_677
C(35) H(35) 3.260 ? . 2_677
C(36) H(3) 3.568 ? . 1_565
C(36) H(4) 3.076 ? . 1_565
C(36) H(35) 3.539 ? . 2_677
C(36) H(36) 3.439 ? . 2_677
C(37) H(36) 3.443 ? . 2_677
C(38) H(36) 3.161 ? . 2_677
C(38) H(44) 3.485 ? . 2_577
C(39) H(36) 2.906 ? . 2_677
C(39) H(37) 2.986 ? . 2_677
C(39) H(44) 3.085 ? . 2_577
C(40) H(21) 3.427 ? . 2_577
C(40) H(28) 3.410 ? . 2_677
C(40) H(36) 2.932 ? . 2_677
C(40) H(37) 3.421 ? . 2_677
C(41) H(28) 3.404 ? . 2_677
C(41) H(29) 3.435 ? . 2_677
C(41) H(36) 3.243 ? . 2_677
C(42) H(32) 3.471 ? . 2_577
C(42) H(36) 3.508 ? . 2_677
C(44) H(3) 3.469 ? . 2_667
C(44) H(29) 3.145 ? . 2_677
C(44) H(30) 3.450 ? . 2_677
C(45) H(3) 2.958 ? . 2_667
C(45) H(30) 3.107 ? . 2_677
C(45) H(35) 3.474 ? . 2_677
C(46) H(2) 3.442 ? . 2_667
C(46) H(3) 2.684 ? . 2_667
C(46) H(6) 2.822 ? . 1_655
C(46) H(32) 3.406 ? . 2_677
C(47) H(2) 3.214 ? . 2_667
C(47) H(3) 2.987 ? . 2_667
C(47) H(6) 2.869 ? . 1_655
C(47) H(7) 3.125 ? . 1_655
C(48) H(3) 3.523 ? . 2_667
C(48) H(7) 3.313 ? . 1_655
C(50) H(29) 3.308 ? . 2_677
C(50) H(39) 3.571 ? . 2_667
C(51) H(12) 3.310 ? . 1_556
C(51) H(13) 3.480 ? . 1_556
C(51) H(38) 3.329 ? . 2_667
C(51) H(39) 3.141 ? . 2_667
C(52) H(12) 3.521 ? . 1_556
C(52) H(38) 2.848 ? . 2_667
C(53) H(38) 3.162 ? . 2_667
C(54) H(31) 3.489 ? . 2_577
C(54) H(32) 3.142 ? . 2_577
H(1) H(2) 3.068 ? . 2_567
H(1) H(32) 3.364 ? . 2_577
H(1) H(37) 3.013 ? . 1_455
H(1) H(38) 3.555 ? . 1_455
H(1) H(43) 3.511 ? . 2_567
H(2) C(2) 3.509 ? . 2_567
H(2) C(3) 3.430 ? . 2_567
H(2) C(46) 3.442 ? . 2_667
H(2) C(47) 3.214 ? . 2_667
H(2) H(1) 3.068 ? . 2_567
H(2) H(2) 2.915 ? . 2_567
H(2) H(37) 3.308 ? . 2_667
H(2) H(38) 2.868 ? . 2_667
H(2) H(43) 3.365 ? . 2_567
H(3) C(36) 3.568 ? . 1_545
H(3) C(44) 3.469 ? . 2_667
H(3) C(45) 2.958 ? . 2_667
H(3) C(46) 2.684 ? . 2_667
H(3) C(47) 2.987 ? . 2_667
H(3) C(48) 3.523 ? . 2_667
H(3) H(29) 3.421 ? . 1_545
H(3) H(30) 2.794 ? . 1_545
H(3) H(31) 3.546 ? . 1_545
H(3) H(36) 3.332 ? . 2_667
H(3) H(37) 2.916 ? . 2_667
H(3) H(38) 3.353 ? . 2_667
H(3) H(40) 3.327 ? . 2_667
H(4) C(16) 3.053 ? . 2_666
H(4) C(17) 3.093 ? . 2_666
H(4) C(30) 3.238 ? . 1_545
H(4) C(35) 3.155 ? . 1_545
H(4) C(36) 3.076 ? . 1_545
H(4) H(13) 2.459 ? . 2_666
H(4) H(14) 2.540 ? . 2_666
H(4) H(24) 3.312 ? . 1_545
H(4) H(25) 2.401 ? . 1_545
H(4) H(29) 2.939 ? . 1_545
H(4) H(30) 2.797 ? . 1_545
H(5) C(16) 3.109 ? . 2_666
H(5) C(17) 3.283 ? . 2_666
H(5) H(13) 2.534 ? . 2_666
H(5) H(14) 2.879 ? . 2_666
H(5) H(24) 2.948 ? . 1_545
H(6) C(33) 3.547 ? . 1_455
H(6) C(46) 2.822 ? . 1_455
H(6) C(47) 2.869 ? . 1_455
H(6) H(18) 3.427 ? . 2_576
H(6) H(19) 3.473 ? . 2_576
H(6) H(27) 2.961 ? . 1_455
H(6) H(37) 2.579 ? . 1_455
H(6) H(38) 2.684 ? . 1_455
H(7) S(2) 2.977 ? . 1_455
H(7) C(32) 3.458 ? . 1_455
H(7) C(47) 3.125 ? . 1_455
H(7) C(48) 3.313 ? . 1_455
H(7) H(16) 3.233 ? . 1_455
H(7) H(18) 3.308 ? . 2_576
H(7) H(26) 2.795 ? . 1_455
H(7) H(27) 3.313 ? . 1_455
H(7) H(38) 3.043 ? . 1_455
H(7) H(39) 3.338 ? . 1_455
H(7) H(42) 3.298 ? . 2_567
H(8) S(2) 3.191 ? . 1_455
H(8) C(15) 3.111 ? . 2_566
H(8) C(17) 3.495 ? . 1_455
H(8) C(18) 2.906 ? . 1_455
H(8) H(12) 2.323 ? . 2_566
H(8) H(14) 3.532 ? . 1_455
H(8) H(15) 2.478 ? . 1_455
H(8) H(18) 3.308 ? . 2_576
H(8) H(41) 3.527 ? . 2_567
H(8) H(42) 3.230 ? . 2_567
H(9) C(29) 3.594 ? . 2_576
H(9) H(9) 3.519 ? . 2_566
H(9) H(10) 3.043 ? . 2_566
H(9) H(11) 3.015 ? . 2_566
H(9) H(12) 3.012 ? . 2_566
H(9) H(18) 3.436 ? . 2_576
H(9) H(23) 3.022 ? . 1_545
H(9) H(24) 3.197 ? . 2_576
H(9) H(42) 3.564 ? . 2_567
H(10) H(9) 3.043 ? . 2_566
H(10) H(18) 3.560 ? . 2_576
H(10) H(23) 3.162 ? . 2_576
H(10) H(24) 3.026 ? . 1_545
H(11) C(28) 3.546 ? . 2_576
H(11) H(9) 3.015 ? . 2_566
H(11) H(22) 3.546 ? . 2_576
H(11) H(23) 2.735 ? . 2_576
H(12) C(10) 2.864 ? . 2_566
H(12) C(11) 3.225 ? . 2_566
H(12) C(51) 3.310 ? . 1_554
H(12) C(52) 3.521 ? . 1_554
H(12) H(8) 2.323 ? . 2_566
H(12) H(9) 3.012 ? . 2_566
H(12) H(23) 3.033 ? . 2_576
H(12) H(41) 2.738 ? . 1_554
H(12) H(42) 3.129 ? . 1_554
H(13) S(2) 3.562 ? . 2_666
H(13) C(5) 2.851 ? . 2_666
H(13) C(6) 2.892 ? . 2_666
H(13) C(51) 3.480 ? . 1_554
H(13) H(4) 2.459 ? . 2_666
H(13) H(5) 2.534 ? . 2_666
H(13) H(41) 2.711 ? . 1_554
H(14) C(5) 3.253 ? . 2_666
H(14) C(6) 3.417 ? . 2_666
H(14) C(30) 3.339 ? . 2_676
H(14) H(4) 2.540 ? . 2_666
H(14) H(5) 2.879 ? . 2_666
H(14) H(8) 3.532 ? . 1_655
H(14) H(24) 3.326 ? . 2_676
H(14) H(25) 2.738 ? . 2_676
H(15) C(10) 3.187 ? . 1_655
H(15) H(8) 2.478 ? . 1_655
H(15) H(17) 2.837 ? . 2_676
H(16) H(7) 3.233 ? . 1_655
H(16) H(17) 3.179 ? . 2_676
H(17) C(20) 3.492 ? . 2_676
H(17) H(15) 2.837 ? . 2_676
H(17) H(16) 3.179 ? . 2_676
H(17) H(17) 3.495 ? . 2_676
H(18) C(7) 2.970 ? . 2_576
H(18) C(8) 2.870 ? . 2_576
H(18) C(9) 2.785 ? . 2_576
H(18) C(10) 2.786 ? . 2_576
H(18) C(11) 2.875 ? . 2_576
H(18) C(12) 2.965 ? . 2_576
H(18) H(6) 3.427 ? . 2_576
H(18) H(7) 3.308 ? . 2_576
H(18) H(8) 3.308 ? . 2_576
H(18) H(9) 3.436 ? . 2_576
H(18) H(10) 3.560 ? . 2_576
H(18) H(27) 3.538 ? . 2_676
H(19) S(1) 3.456 ? . 2_576
H(19) P(1) 3.514 ? . 2_576
H(19) N(1) 3.507 ? . 2_576
H(19) C(7) 3.304 ? . 2_576
H(19) C(8) 3.425 ? . 2_576
H(19) C(23) 3.395 ? . 2_576
H(19) C(24) 2.915 ? . 2_576
H(19) H(6) 3.473 ? . 2_576
H(19) H(19) 3.301 ? . 2_576
H(19) H(20) 2.391 ? . 2_576
H(19) H(27) 3.258 ? . 2_676
H(20) C(23) 2.929 ? . 2_576
H(20) C(24) 3.477 ? . 2_576
H(20) C(27) 3.243 ? . 2_576
H(20) H(19) 2.391 ? . 2_576
H(20) H(20) 3.401 ? . 2_576
H(20) H(22) 2.596 ? . 2_576
H(21) C(40) 3.427 ? . 2_577
H(21) H(33) 2.557 ? . 2_577
H(22) C(14) 3.569 ? . 2_576
H(22) C(24) 3.281 ? . 2_576
H(22) H(11) 3.546 ? . 2_576
H(22) H(20) 2.596 ? . 2_576
H(22) H(28) 2.813 ? . 1_455
H(23) C(11) 3.426 ? . 1_565
H(23) C(14) 3.169 ? . 2_576
H(23) C(15) 3.332 ? . 2_576
H(23) H(9) 3.022 ? . 1_565
H(23) H(10) 3.162 ? . 2_576
H(23) H(11) 2.735 ? . 2_576
H(23) H(12) 3.033 ? . 2_576
H(23) H(42) 3.284 ? . 2_577
H(24) C(5) 3.320 ? . 1_565
H(24) C(6) 3.107 ? . 1_565
H(24) C(12) 3.387 ? . 1_565
H(24) H(4) 3.312 ? . 1_565
H(24) H(5) 2.948 ? . 1_565
H(24) H(9) 3.197 ? . 2_576
H(24) H(10) 3.026 ? . 1_565
H(24) H(14) 3.326 ? . 2_676
H(24) H(42) 3.590 ? . 2_577
H(24) H(43) 3.393 ? . 2_577
H(25) C(5) 2.937 ? . 1_565
H(25) H(4) 2.401 ? . 1_565
H(25) H(14) 2.738 ? . 2_676
H(26) C(9) 3.580 ? . 1_655
H(26) H(7) 2.795 ? . 1_655
H(27) C(8) 3.406 ? . 1_655
H(27) C(9) 3.591 ? . 1_655
H(27) C(22) 3.220 ? . 2_676
H(27) C(23) 3.094 ? . 2_676
H(27) C(24) 3.530 ? . 2_676
H(27) H(6) 2.961 ? . 1_655
H(27) H(7) 3.313 ? . 1_655
H(27) H(18) 3.538 ? . 2_676
H(27) H(19) 3.258 ? . 2_676
H(28) C(27) 3.475 ? . 1_655
H(28) C(40) 3.410 ? . 2_677
H(28) C(41) 3.404 ? . 2_677
H(28) H(22) 2.813 ? . 1_655
H(28) H(33) 2.950 ? . 2_677
H(28) H(34) 2.938 ? . 2_677
H(29) C(41) 3.435 ? . 2_677
H(29) C(44) 3.145 ? . 2_677
H(29) C(50) 3.308 ? . 2_677
H(29) H(3) 3.421 ? . 1_565
H(29) H(4) 2.939 ? . 1_565
H(29) H(34) 2.953 ? . 2_677
H(29) H(35) 2.874 ? . 2_677
H(29) H(40) 2.847 ? . 2_677
H(30) C(4) 3.381 ? . 1_565
H(30) C(5) 3.386 ? . 1_565
H(30) C(44) 3.450 ? . 2_677
H(30) C(45) 3.107 ? . 2_677
H(30) H(3) 2.794 ? . 1_565
H(30) H(4) 2.797 ? . 1_565
H(30) H(35) 3.382 ? . 2_677
H(30) H(36) 2.794 ? . 2_677
H(31) C(54) 3.489 ? . 2_577
H(31) H(3) 3.546 ? . 1_565
H(31) H(43) 3.391 ? . 2_577
H(31) H(44) 3.115 ? . 2_577
H(32) S(1) 3.230 ? . 2_577
H(32) C(42) 3.471 ? . 2_577
H(32) C(46) 3.406 ? . 2_677
H(32) C(54) 3.142 ? . 2_577
H(32) H(1) 3.364 ? . 2_577
H(32) H(36) 3.290 ? . 2_677
H(32) H(37) 2.629 ? . 2_677
H(32) H(44) 2.300 ? . 2_577
H(33) S(1) 3.046 ? . 2_577
H(33) C(26) 3.002 ? . 2_577
H(33) C(34) 3.534 ? . 2_677
H(33) H(21) 2.557 ? . 2_577
H(33) H(28) 2.950 ? . 2_677
H(33) H(36) 3.303 ? . 2_677
H(33) H(37) 3.389 ? . 2_677
H(34) C(34) 3.470 ? . 2_677
H(34) C(35) 3.486 ? . 2_677
H(34) H(28) 2.938 ? . 2_677
H(34) H(29) 2.953 ? . 2_677
H(35) C(35) 3.260 ? . 2_677
H(35) C(36) 3.539 ? . 2_677
H(35) C(45) 3.474 ? . 2_677
H(35) H(29) 2.874 ? . 2_677
H(35) H(30) 3.382 ? . 2_677
H(35) H(35) 3.061 ? . 2_677
H(35) H(36) 2.751 ? . 2_677
H(36) C(36) 3.439 ? . 2_677
H(36) C(37) 3.443 ? . 2_677
H(36) C(38) 3.161 ? . 2_677
H(36) C(39) 2.906 ? . 2_677
H(36) C(40) 2.932 ? . 2_677
H(36) C(41) 3.243 ? . 2_677
H(36) C(42) 3.508 ? . 2_677
H(36) H(3) 3.332 ? . 2_667
H(36) H(30) 2.794 ? . 2_677
H(36) H(32) 3.290 ? . 2_677
H(36) H(33) 3.303 ? . 2_677
H(36) H(35) 2.751 ? . 2_677
H(37) S(1) 3.298 ? . 1_655
H(37) C(8) 3.426 ? . 1_655
H(37) C(39) 2.986 ? . 2_677
H(37) C(40) 3.421 ? . 2_677
H(37) H(1) 3.013 ? . 1_655
H(37) H(2) 3.308 ? . 2_667
H(37) H(3) 2.916 ? . 2_667
H(37) H(6) 2.579 ? . 1_655
H(37) H(32) 2.629 ? . 2_677
H(37) H(33) 3.389 ? . 2_677
H(38) C(3) 3.574 ? . 2_667
H(38) C(8) 2.975 ? . 1_655
H(38) C(9) 3.174 ? . 1_655
H(38) C(51) 3.329 ? . 2_667
H(38) C(52) 2.848 ? . 2_667
H(38) C(53) 3.162 ? . 2_667
H(38) H(1) 3.555 ? . 1_655
H(38) H(2) 2.868 ? . 2_667
H(38) H(3) 3.353 ? . 2_667
H(38) H(6) 2.684 ? . 1_655
H(38) H(7) 3.043 ? . 1_655
H(38) H(42) 2.873 ? . 2_667
H(38) H(43) 3.373 ? . 2_667
H(39) C(50) 3.571 ? . 2_667
H(39) C(51) 3.141 ? . 2_667
H(39) H(7) 3.338 ? . 1_655
H(39) H(41) 3.021 ? . 2_667
H(40) C(4) 3.591 ? . 2_667
H(40) H(3) 3.327 ? . 2_667
H(40) H(29) 2.847 ? . 2_677
H(41) S(2) 3.447 ? . 2_667
H(41) C(15) 3.297 ? . 1_556
H(41) C(16) 3.278 ? . 1_556
H(41) H(8) 3.527 ? . 2_567
H(41) H(12) 2.738 ? . 1_556
H(41) H(13) 2.711 ? . 1_556
H(41) H(39) 3.021 ? . 2_667
H(42) C(7) 3.376 ? . 2_567
H(42) C(8) 3.156 ? . 2_567
H(42) C(9) 2.880 ? . 2_567
H(42) C(10) 2.833 ? . 2_567
H(42) C(11) 3.063 ? . 2_567
H(42) C(12) 3.329 ? . 2_567
H(42) H(7) 3.298 ? . 2_567
H(42) H(8) 3.230 ? . 2_567
H(42) H(9) 3.564 ? . 2_567
H(42) H(12) 3.129 ? . 1_556
H(42) H(23) 3.284 ? . 2_577
H(42) H(24) 3.590 ? . 2_577
H(42) H(38) 2.873 ? . 2_667
H(43) C(1) 3.541 ? . 2_567
H(43) C(2) 3.172 ? . 2_567
H(43) C(3) 3.073 ? . 2_567
H(43) C(4) 3.355 ? . 2_567
H(43) C(29) 3.560 ? . 2_577
H(43) H(1) 3.511 ? . 2_567
H(43) H(2) 3.365 ? . 2_567
H(43) H(24) 3.393 ? . 2_577
H(43) H(31) 3.391 ? . 2_577
H(43) H(38) 3.373 ? . 2_667
H(44) C(38) 3.485 ? . 2_577
H(44) C(39) 3.085 ? . 2_577
H(44) H(31) 3.115 ? . 2_577
H(44) H(32) 2.300 ? . 2_577

loop_
_geom_torsion_atom_site_label_1
_geom_torsion_atom_site_label_2
_geom_torsion_atom_site_label_3
_geom_torsion_atom_site_label_4
_geom_torsion
_geom_torsion_publ_flag
_geom_torsion_site_symmetry_1
_geom_torsion_site_symmetry_2
_geom_torsion_site_symmetry_3
_geom_torsion_site_symmetry_4
S(1) Ag(1) S(2) P(2) 33.55(2) ? . . . .
S(2) Ag(1) S(1) P(1) 13.22(2) ? . . . .
S(1) Ag(1) P(3) C(25) -29.79(7) ? . . . .
S(1) Ag(1) P(3) C(31) -163.27(7) ? . . . .
S(1) Ag(1) P(3) C(37) 84.55(6) ? . . . .
P(3) Ag(1) S(1) P(1) 150.57(2) ? . . . .
S(1) Ag(1) P(4) C(42) -71.22(7) ? . . . .
S(1) Ag(1) P(4) C(43) 178.67(6) ? . . . .
S(1) Ag(1) P(4) C(49) 48.85(9) ? . . . .
P(4) Ag(1) S(1) P(1) -123.04(2) ? . . . .
S(2) Ag(1) P(3) C(25) 99.56(7) ? . . . .
S(2) Ag(1) P(3) C(31) -33.92(7) ? . . . .
S(2) Ag(1) P(3) C(37) -146.10(6) ? . . . .
P(3) Ag(1) S(2) P(2) -94.55(2) ? . . . .
S(2) Ag(1) P(4) C(42) 154.55(6) ? . . . .
S(2) Ag(1) P(4) C(43) 44.43(7) ? . . . .
S(2) Ag(1) P(4) C(49) -85.39(8) ? . . . .
P(4) Ag(1) S(2) P(2) 172.36(2) ? . . . .
P(3) Ag(1) P(4) C(42) 31.66(7) ? . . . .
P(3) Ag(1) P(4) C(43) -78.45(7) ? . . . .
P(3) Ag(1) P(4) C(49) 151.73(8) ? . . . .
P(4) Ag(1) P(3) C(25) -148.09(7) ? . . . .
P(4) Ag(1) P(3) C(31) 78.43(7) ? . . . .
P(4) Ag(1) P(3) C(37) -33.76(6) ? . . . .
Ag(1) S(1) P(1) N(1) -58.53(7) ? . . . .
Ag(1) S(1) P(1) C(1) 68.27(7) ? . . . .
Ag(1) S(1) P(1) C(7) -178.38(6) ? . . . .
Ag(1) S(2) P(2) N(1) -64.18(7) ? . . . .
Ag(1) S(2) P(2) C(13) 175.39(7) ? . . . .
Ag(1) S(2) P(2) C(19) 62.79(6) ? . . . .
S(1) P(1) N(1) P(2) 48.18(13) ? . . . .
S(1) P(1) C(1) C(2) 25.1(2) ? . . . .
S(1) P(1) C(1) C(6) -153.72(18) ? . . . .
S(1) P(1) C(7) C(8) -16.13(17) ? . . . .
S(1) P(1) C(7) C(12) 164.71(13) ? . . . .
N(1) P(1) C(1) C(2) 157.6(2) ? . . . .
N(1) P(1) C(1) C(6) -21.2(2) ? . . . .
C(1) P(1) N(1) P(2) -78.10(15) ? . . . .
N(1) P(1) C(7) C(8) -145.32(15) ? . . . .
N(1) P(1) C(7) C(12) 35.52(16) ? . . . .
C(7) P(1) N(1) P(2) 170.82(11) ? . . . .
C(1) P(1) C(7) C(8) 99.84(16) ? . . . .
C(1) P(1) C(7) C(12) -79.32(16) ? . . . .
C(7) P(1) C(1) C(2) -91.6(2) ? . . . .
C(7) P(1) C(1) C(6) 89.6(2) ? . . . .
S(2) P(2) N(1) P(1) 34.61(14) ? . . . .
S(2) P(2) C(13) C(14) 121.59(15) ? . . . .
S(2) P(2) C(13) C(18) -59.20(15) ? . . . .
S(2) P(2) C(19) C(20) 22.04(19) ? . . . .
S(2) P(2) C(19) C(24) -163.35(15) ? . . . .
N(1) P(2) C(13) C(14) -6.89(17) ? . . . .
N(1) P(2) C(13) C(18) 172.31(14) ? . . . .
C(13) P(2) N(1) P(1) 157.75(11) ? . . . .
N(1) P(2) C(19) C(20) 153.82(17) ? . . . .
N(1) P(2) C(19) C(24) -31.57(19) ? . . . .
C(19) P(2) N(1) P(1) -92.16(13) ? . . . .
C(13) P(2) C(19) C(20) -95.04(19) ? . . . .
C(13) P(2) C(19) C(24) 79.56(18) ? . . . .
C(19) P(2) C(13) C(14) -121.79(16) ? . . . .
C(19) P(2) C(13) C(18) 57.41(17) ? . . . .
Ag(1) P(3) C(25) C(26) 17.79(19) ? . . . .
Ag(1) P(3) C(25) C(30) -162.27(16) ? . . . .
Ag(1) P(3) C(31) C(32) 31.73(17) ? . . . .
Ag(1) P(3) C(31) C(36) -148.71(13) ? . . . .
Ag(1) P(3) C(37) C(38) -146.50(18) ? . . . .
Ag(1) P(3) C(37) C(42) 32.66(18) ? . . . .
C(25) P(3) C(31) C(32) -108.46(16) ? . . . .
C(25) P(3) C(31) C(36) 71.10(17) ? . . . .
C(31) P(3) C(25) C(26) 157.33(16) ? . . . .
C(31) P(3) C(25) C(30) -22.7(2) ? . . . .
C(25) P(3) C(37) C(38) -19.8(2) ? . . . .
C(25) P(3) C(37) C(42) 159.40(18) ? . . . .
C(37) P(3) C(25) C(26) -95.61(18) ? . . . .
C(37) P(3) C(25) C(30) 84.3(2) ? . . . .
C(31) P(3) C(37) C(38) 88.73(19) ? . . . .
C(31) P(3) C(37) C(42) -92.10(18) ? . . . .
C(37) P(3) C(31) C(32) 143.58(15) ? . . . .
C(37) P(3) C(31) C(36) -36.86(17) ? . . . .
Ag(1) P(4) C(42) C(37) -24.78(18) ? . . . .
Ag(1) P(4) C(42) C(41) 151.73(17) ? . . . .
Ag(1) P(4) C(43) C(44) 110.18(15) ? . . . .
Ag(1) P(4) C(43) C(48) -64.64(14) ? . . . .
Ag(1) P(4) C(49) C(50) 137.83(17) ? . . . .
Ag(1) P(4) C(49) C(54) -43.8(2) ? . . . .
C(42) P(4) C(43) C(44) 0.47(17) ? . . . .
C(42) P(4) C(43) C(48) -174.36(14) ? . . . .
C(43) P(4) C(42) C(37) 88.52(18) ? . . . .
C(43) P(4) C(42) C(41) -94.96(18) ? . . . .
C(42) P(4) C(49) C(50) -101.7(2) ? . . . .
C(42) P(4) C(49) C(54) 76.6(2) ? . . . .
C(49) P(4) C(42) C(37) -162.63(18) ? . . . .
C(49) P(4) C(42) C(41) 13.9(2) ? . . . .
C(43) P(4) C(49) C(50) 6.7(2) ? . . . .
C(43) P(4) C(49) C(54) -174.95(18) ? . . . .
C(49) P(4) C(43) C(44) -106.76(16) ? . . . .
C(49) P(4) C(43) C(48) 78.41(16) ? . . . .
P(1) C(1) C(2) C(3) -178.4(2) ? . . . .
P(1) C(1) C(6) C(5) 178.76(19) ? . . . .
C(2) C(1) C(6) C(5) -0.1(2) ? . . . .
C(6) C(1) C(2) C(3) 0.4(4) ? . . . .
C(1) C(2) C(3) C(4) -0.3(5) ? . . . .
C(2) C(3) C(4) C(5) -0.2(4) ? . . . .
C(3) C(4) C(5) C(6) 0.5(4) ? . . . .
C(4) C(5) C(6) C(1) -0.4(4) ? . . . .
P(1) C(7) C(8) C(9) -178.90(15) ? . . . .
P(1) C(7) C(12) C(11) 178.92(15) ? . . . .
C(8) C(7) C(12) C(11) -0.3(2) ? . . . .
C(12) C(7) C(8) C(9) 0.3(2) ? . . . .
C(7) C(8) C(9) C(10) -0.2(3) ? . . . .
C(8) C(9) C(10) C(11) 0.2(3) ? . . . .
C(9) C(10) C(11) C(12) -0.2(3) ? . . . .
C(10) C(11) C(12) C(7) 0.2(3) ? . . . .
P(2) C(13) C(14) C(15) 178.87(16) ? . . . .
P(2) C(13) C(18) C(17) -179.65(15) ? . . . .
C(14) C(13) C(18) C(17) -0.4(2) ? . . . .
C(18) C(13) C(14) C(15) -0.3(2) ? . . . .
C(13) C(14) C(15) C(16) 1.1(3) ? . . . .
C(14) C(15) C(16) C(17) -1.1(3) ? . . . .
C(15) C(16) C(17) C(18) 0.3(3) ? . . . .
C(16) C(17) C(18) C(13) 0.5(3) ? . . . .
P(2) C(19) C(20) C(21) -179.03(18) ? . . . .
P(2) C(19) C(24) C(23) -179.44(19) ? . . . .
C(20) C(19) C(24) C(23) -4.7(3) ? . . . .
C(24) C(19) C(20) C(21) 6.4(3) ? . . . .
C(19) C(20) C(21) C(22) -1.6(3) ? . . . .
C(20) C(21) C(22) C(23) -4.7(4) ? . . . .
C(21) C(22) C(23) C(24) 6.3(4) ? . . . .
C(22) C(23) C(24) C(19) -1.6(3) ? . . . .
P(3) C(25) C(26) C(27) 177.14(17) ? . . . .
P(3) C(25) C(30) C(29) -177.21(19) ? . . . .
C(26) C(25) C(30) C(29) 2.7(3) ? . . . .
C(30) C(25) C(26) C(27) -2.8(3) ? . . . .
C(25) C(26) C(27) C(28) 1.2(3) ? . . . .
C(26) C(27) C(28) C(29) 0.6(3) ? . . . .
C(27) C(28) C(29) C(30) -0.7(3) ? . . . .
C(28) C(29) C(30) C(25) -1.0(3) ? . . . .
P(3) C(31) C(32) C(33) 176.93(16) ? . . . .
P(3) C(31) C(36) C(35) -177.36(15) ? . . . .
C(32) C(31) C(36) C(35) 2.2(2) ? . . . .
C(36) C(31) C(32) C(33) -2.6(2) ? . . . .
C(31) C(32) C(33) C(34) 1.1(3) ? . . . .
C(32) C(33) C(34) C(35) 1.0(3) ? . . . .
C(33) C(34) C(35) C(36) -1.4(3) ? . . . .
C(34) C(35) C(36) C(31) -0.2(3) ? . . . .
P(3) C(37) C(38) C(39) -178.81(18) ? . . . .
P(3) C(37) C(42) P(4) -5.9(2) ? . . . .
P(3) C(37) C(42) C(41) 177.54(17) ? . . . .
C(38) C(37) C(42) P(4) 173.31(17) ? . . . .
C(38) C(37) C(42) C(41) -3.3(3) ? . . . .
C(42) C(37) C(38) C(39) 2.0(3) ? . . . .
C(37) C(38) C(39) C(40) 0.7(3) ? . . . .
C(38) C(39) C(40) C(41) -2.1(3) ? . . . .
C(39) C(40) C(41) C(42) 0.8(3) ? . . . .
C(40) C(41) C(42) P(4) -174.66(18) ? . . . .
C(40) C(41) C(42) C(37) 1.9(3) ? . . . .
P(4) C(43) C(44) C(45) -173.07(14) ? . . . .
P(4) C(43) C(48) C(47) 175.10(15) ? . . . .
C(44) C(43) C(48) C(47) 0.0(2) ? . . . .
C(48) C(43) C(44) C(45) 1.7(2) ? . . . .
C(43) C(44) C(45) C(46) -1.7(2) ? . . . .
C(44) C(45) C(46) C(47) -0.1(2) ? . . . .
C(45) C(46) C(47) C(48) 1.9(3) ? . . . .
C(46) C(47) C(48) C(43) -1.8(3) ? . . . .
P(4) C(49) C(50) C(51) 176.69(18) ? . . . .
P(4) C(49) C(54) C(53) -174.9(2) ? . . . .
C(50) C(49) C(54) C(53) 3.6(3) ? . . . .
C(54) C(49) C(50) C(51) -1.6(3) ? . . . .
C(49) C(50) C(51) C(52) -1.6(3) ? . . . .
C(50) C(51) C(52) C(53) 3.0(4) ? . . . .
C(51) C(52) C(53) C(54) -1.0(4) ? . . . .
C(52) C(53) C(54) C(49) -2.2(4) ? . . . .
